data_7200556
loop_
_publ_author_name
'Gao, Qiang'
'Jiang, Fei-Long'
'Wu, Ming-Yan'
'Huang, You-Gui'
'Yuan, Da-Qiang'
'Wei, Wei'
'Hong, Mao-Chun'

_publ_section_title
;
 Indium(iii)-2,5-pyridine dicarboxylate complexes with mononuclear, 1D
 chain, 2D layer and 3D chiral frameworks
;
_journal_issue 5
_journal_name_full CrystEngComm
_journal_page_first 918
_journal_paper_doi 10.1039/b817972g
_journal_volume 11
_journal_year 2009
_chemical_formula_moiety 'C24 H14 Cl2 O8 In2 N4'
_chemical_formula_sum 'C24 H14 Cl2 In2 N4 O8'
_chemical_formula_weight 786.93
_chemical_name_systematic
;
?
;
_space_group_IT_number 4
_symmetry_cell_setting monoclinic
_symmetry_space_group_name_Hall 'P 2yb'
_symmetry_space_group_name_H-M 'P 1 21 1'
_atom_sites_solution_hydrogens geom
_atom_sites_solution_primary direct
_atom_sites_solution_secondary difmap
_audit_creation_method SHELXL-97
_cell_angle_alpha 90.00
_cell_angle_beta 114.691(2)
_cell_angle_gamma 90.00
_cell_formula_units_Z 2
_cell_length_a 10.8599(5)
_cell_length_b 11.5232(4)
_cell_length_c 11.6934(6)
_cell_measurement_reflns_used 4119
_cell_measurement_temperature 293(2)
_cell_measurement_theta_max 27.4835
_cell_measurement_theta_min 2.1505
_cell_volume 1329.54(10)
_computing_cell_refinement CrystalClear
_computing_data_collection 'CrystalClear (Rigaku, 2000)'
_computing_data_reduction CrystalClear
_computing_molecular_graphics 'SHELXL-97 (Sheldrick, 1997)'
_computing_publication_material 'SHELXL-97 (Sheldrick, 1997)'
_computing_structure_refinement 'SHELXL-97 (Sheldrick, 1997)'
_computing_structure_solution 'SHELXS-97 (Sheldrick, 1990)'
_diffrn_ambient_temperature 293(2)
_diffrn_measured_fraction_theta_full 0.992
_diffrn_measured_fraction_theta_max 0.992
_diffrn_measurement_device_type 'Rigaku Mercury CCD area-detector'
_diffrn_measurement_method \w
_diffrn_radiation_monochromator graphite
_diffrn_radiation_source 'fine-focus sealed tube'
_diffrn_radiation_type MoK\a
_diffrn_radiation_wavelength 0.71073
_diffrn_reflns_av_R_equivalents 0.0106
_diffrn_reflns_av_sigmaI/netI 0.0231
_diffrn_reflns_limit_h_max 14
_diffrn_reflns_limit_h_min -12
_diffrn_reflns_limit_k_max 14
_diffrn_reflns_limit_k_min -14
_diffrn_reflns_limit_l_max 15
_diffrn_reflns_limit_l_min -13
_diffrn_reflns_number 9794
_diffrn_reflns_theta_full 27.47
_diffrn_reflns_theta_max 27.47
_diffrn_reflns_theta_min 2.15
_exptl_absorpt_coefficient_mu 1.992
_exptl_absorpt_correction_T_max 1.0000
_exptl_absorpt_correction_T_min 0.8050
_exptl_absorpt_correction_type multi-scan
_exptl_absorpt_process_details '(CrystalClear; Rigaku, 2000)'
_exptl_crystal_colour colorless
_exptl_crystal_density_diffrn 1.966
_exptl_crystal_density_method 'not measured'
_exptl_crystal_description Prism
_exptl_crystal_F_000 764
_exptl_crystal_size_max 0.3500
_exptl_crystal_size_mid 0.3500
_exptl_crystal_size_min 0.3000
_refine_diff_density_max 0.965
_refine_diff_density_min -0.324
_refine_diff_density_rms 0.060
_refine_ls_abs_structure_details 'Flack H D (1983), Acta Cryst. A39, 876-881'
_refine_ls_abs_structure_Flack 0.007(14)
_refine_ls_extinction_method none
_refine_ls_goodness_of_fit_ref 1.072
_refine_ls_hydrogen_treatment constr
_refine_ls_matrix_type full
_refine_ls_number_parameters 361
_refine_ls_number_reflns 5920
_refine_ls_number_restraints 1
_refine_ls_restrained_S_all 1.071
_refine_ls_R_factor_all 0.0178
_refine_ls_R_factor_gt 0.0173
_refine_ls_shift/su_max 0.011
_refine_ls_shift/su_mean 0.001
_refine_ls_structure_factor_coef Fsqd
_refine_ls_weighting_details 'calc w=1/[\s^2^(Fo^2^)+(0.0255P)^2^+0.0000P] where P=(Fo^2^+2Fc^2^)/3'
_refine_ls_weighting_scheme calc
_refine_ls_wR_factor_gt 0.0445
_refine_ls_wR_factor_ref 0.0447
_reflns_number_gt 5815
_reflns_number_total 5920
_reflns_threshold_expression >2sigma(I)
_cod_data_source_file b817972g.txt
_cod_data_source_block d:\data\gq05-24\a
_cod_depositor_comments
;
The following automatic conversions were performed:
'_exptl_absorpt_correction_type' value 'Multi-scan' changed to
'multi-scan' according to
'/home/saulius/struct/CIF-dictionaries/cif_core.dic' dictionary named
'cif_core.dic' version 2.4.1 from 2010-06-29.

Automatic conversion script
Id: cif_fix_enum 1527 2010-12-29 10:47:43Z saulius 
;
_cod_original_sg_symbol_H-M P21
_cod_database_code 7200556

loop_
_symmetry_equiv_pos_as_xyz
'x, y, z'
'-x, y+1/2, -z'

loop_
_atom_site_label
_atom_site_type_symbol
_atom_site_fract_x
_atom_site_fract_y
_atom_site_fract_z
_atom_site_U_iso_or_equiv
_atom_site_adp_type
_atom_site_occupancy
_atom_site_symmetry_multiplicity
_atom_site_calc_flag
_atom_site_refinement_flags
_atom_site_disorder_assembly
_atom_site_disorder_group
In1 In 0.322752(14) 0.756827(13) 0.135046(13) 0.01703(4) Uani 1 1 d . . .
In2 In 0.248461(18) 0.544618(15) 0.546703(17) 0.02870(5) Uani 1 1 d . . .
Cl1 Cl 0.01652(8) 0.54518(11) 0.52178(9) 0.0634(3) Uani 1 1 d . . .
Cl2 Cl 0.35316(13) 0.66132(10) 0.73183(10) 0.0668(3) Uani 1 1 d . . .
O1 O 0.49488(18) 0.86180(17) 0.26245(18) 0.0293(4) Uani 1 1 d . . .
O2 O 0.7200(2) 0.87500(19) 0.3524(2) 0.0399(5) Uani 1 1 d . . .
O3 O 0.4971(2) 0.3405(2) 0.0005(2) 0.0434(6) Uani 1 1 d . . .
O4 O 0.7072(2) 0.36688(17) 0.01850(18) 0.0291(4) Uani 1 1 d . . .
O5 O -0.0453(2) 1.1215(2) -0.0836(2) 0.0489(6) Uani 1 1 d . . .
O6 O -0.20712(19) 1.12273(18) -0.01268(18) 0.0292(4) Uani 1 1 d . . .
O7 O 0.30624(19) 0.69020(16) 0.30397(16) 0.0262(4) Uani 1 1 d . . .
O8 O 0.1834(2) 0.69475(18) 0.4151(2) 0.0376(5) Uani 1 1 d . . .
N1 N 0.5050(2) 0.65185(18) 0.17000(18) 0.0189(4) Uani 1 1 d . . .
N2 N 0.1642(2) 0.86434(18) 0.15794(18) 0.0196(4) Uani 1 1 d . . .
N3 N 0.2029(3) 0.4230(2) 0.3790(2) 0.0395(6) Uani 1 1 d . . .
N4 N 0.4419(2) 0.5251(2) 0.5159(2) 0.0292(5) Uani 1 1 d . . .
C1 C 0.5034(2) 0.5516(2) 0.1135(2) 0.0227(5) Uani 1 1 d . . .
H1 H 0.4208 0.5151 0.0686 0.027 Uiso 1 1 calc R . .
C2 C 0.6209(3) 0.4998(2) 0.1193(2) 0.0236(5) Uani 1 1 d . . .
C3 C 0.7437(3) 0.5528(3) 0.1900(3) 0.0328(6) Uani 1 1 d . . .
H3 H 0.8243 0.5194 0.1962 0.039 Uiso 1 1 calc R . .
C4 C 0.7455(3) 0.6568(3) 0.2520(3) 0.0302(6) Uani 1 1 d . . .
H4 H 0.8271 0.6925 0.3023 0.036 Uiso 1 1 calc R . .
C5 C 0.6239(2) 0.7055(2) 0.2371(2) 0.0209(5) Uani 1 1 d . . .
C6 C 0.6115(3) 0.8233(2) 0.2872(2) 0.0246(5) Uani 1 1 d . . .
C7 C 0.6046(3) 0.3923(2) 0.0413(3) 0.0266(5) Uani 1 1 d . . .
C8 C 0.1259(3) 0.8263(2) 0.2469(2) 0.0195(5) Uani 1 1 d . . .
C9 C 0.0151(3) 0.8720(2) 0.2596(2) 0.0264(6) Uani 1 1 d . . .
H9 H -0.0084 0.8460 0.3231 0.032 Uiso 1 1 calc R . .
C10 C -0.0609(3) 0.9573(2) 0.1764(2) 0.0257(5) Uani 1 1 d . . .
H10 H -0.1374 0.9880 0.1820 0.031 Uiso 1 1 calc R . .
C11 C -0.0212(3) 0.9961(2) 0.0846(2) 0.0216(5) Uani 1 1 d . . .
C12 C 0.0938(2) 0.9482(2) 0.0802(2) 0.0217(5) Uani 1 1 d . . .
H12 H 0.1227 0.9757 0.0207 0.026 Uiso 1 1 calc R . .
C13 C -0.0953(3) 1.0871(2) -0.0130(3) 0.0255(5) Uani 1 1 d . . .
C14 C 0.2122(3) 0.7287(2) 0.3281(2) 0.0215(5) Uani 1 1 d . . .
C15 C 0.0824(4) 0.3737(3) 0.3161(4) 0.0583(10) Uani 1 1 d . . .
H15 H 0.0145 0.3854 0.3436 0.070 Uiso 1 1 calc R . .
C16 C 0.0553(5) 0.3051(4) 0.2102(5) 0.0752(15) Uani 1 1 d . . .
H16 H -0.0288 0.2697 0.1692 0.090 Uiso 1 1 calc R . .
C17 C 0.1520(5) 0.2904(4) 0.1679(4) 0.0747(14) Uani 1 1 d . . .
H17 H 0.1334 0.2485 0.0946 0.090 Uiso 1 1 calc R . .
C18 C 0.2810(5) 0.3386(4) 0.2349(4) 0.0594(10) Uani 1 1 d . . .
H18 H 0.3501 0.3270 0.2089 0.071 Uiso 1 1 calc R . .
C19 C 0.3027(4) 0.4049(3) 0.3426(3) 0.0397(7) Uani 1 1 d . . .
C20 C 0.4370(3) 0.4552(3) 0.4221(3) 0.0320(6) Uani 1 1 d . . .
C21 C 0.5521(4) 0.4315(3) 0.4042(3) 0.0480(9) Uani 1 1 d . . .
H21 H 0.5487 0.3800 0.3418 0.058 Uiso 1 1 calc R . .
C22 C 0.6717(4) 0.4847(4) 0.4796(4) 0.0561(10) Uani 1 1 d . . .
H22 H 0.7498 0.4703 0.4677 0.067 Uiso 1 1 calc R . .
C23 C 0.6756(3) 0.5586(4) 0.5715(3) 0.0495(8) Uani 1 1 d . . .
H23 H 0.7553 0.5969 0.6220 0.059 Uiso 1 1 calc R . .
C24 C 0.5584(3) 0.5753(3) 0.5880(3) 0.0401(8) Uani 1 1 d . . .
H24 H 0.5612 0.6238 0.6525 0.048 Uiso 1 1 calc R . .

loop_
_atom_site_aniso_label
_atom_site_aniso_U_11
_atom_site_aniso_U_22
_atom_site_aniso_U_33
_atom_site_aniso_U_23
_atom_site_aniso_U_13
_atom_site_aniso_U_12
In1 0.01394(7) 0.01488(7) 0.02236(8) -0.00067(6) 0.00766(6) 0.00069(6)
In2 0.02538(9) 0.02722(10) 0.03280(10) 0.01332(8) 0.01147(8) 0.00397(8)
Cl1 0.0309(4) 0.0939(8) 0.0695(6) 0.0450(6) 0.0250(4) 0.0163(5)
Cl2 0.0917(8) 0.0651(6) 0.0496(5) -0.0145(5) 0.0354(5) -0.0122(6)
O1 0.0209(9) 0.0255(10) 0.0368(10) -0.0131(8) 0.0073(8) 0.0004(7)
O2 0.0215(9) 0.0355(12) 0.0515(13) -0.0254(10) 0.0043(9) -0.0043(9)
O3 0.0352(11) 0.0362(12) 0.0624(15) -0.0238(11) 0.0241(11) -0.0101(10)
O4 0.0273(10) 0.0263(10) 0.0384(10) -0.0100(8) 0.0184(8) 0.0021(8)
O5 0.0400(12) 0.0577(16) 0.0587(15) 0.0370(13) 0.0303(12) 0.0209(12)
O6 0.0231(9) 0.0302(10) 0.0339(10) 0.0105(8) 0.0115(8) 0.0113(8)
O7 0.0274(9) 0.0260(10) 0.0263(9) 0.0098(7) 0.0123(8) 0.0114(8)
O8 0.0530(13) 0.0334(12) 0.0399(11) 0.0198(9) 0.0329(11) 0.0175(10)
N1 0.0148(9) 0.0171(10) 0.0233(10) -0.0031(7) 0.0066(8) 0.0007(8)
N2 0.0192(10) 0.0193(10) 0.0207(10) 0.0032(8) 0.0086(8) 0.0034(8)
N3 0.0298(13) 0.0319(14) 0.0410(15) 0.0048(11) -0.0007(12) 0.0008(11)
N4 0.0246(11) 0.0290(13) 0.0296(11) 0.0108(9) 0.0071(9) 0.0011(10)
C1 0.0203(11) 0.0195(11) 0.0286(12) -0.0058(10) 0.0105(10) -0.0024(10)
C2 0.0234(12) 0.0196(12) 0.0275(13) -0.0052(10) 0.0103(10) 0.0022(10)
C3 0.0197(12) 0.0322(15) 0.0435(16) -0.0098(13) 0.0102(11) 0.0044(12)
C4 0.0161(11) 0.0323(15) 0.0350(14) -0.0114(11) 0.0036(11) -0.0007(11)
C5 0.0172(11) 0.0210(12) 0.0195(11) -0.0051(9) 0.0027(9) 0.0003(9)
C6 0.0199(12) 0.0247(13) 0.0255(13) -0.0094(10) 0.0060(10) -0.0014(10)
C7 0.0275(13) 0.0224(13) 0.0312(13) -0.0026(10) 0.0135(11) 0.0040(11)
C8 0.0221(12) 0.0153(11) 0.0218(12) 0.0005(9) 0.0098(10) 0.0018(9)
C9 0.0302(14) 0.0275(14) 0.0285(13) 0.0052(10) 0.0190(12) 0.0055(11)
C10 0.0218(12) 0.0268(13) 0.0328(14) 0.0025(11) 0.0157(11) 0.0090(11)
C11 0.0214(11) 0.0193(12) 0.0234(11) 0.0011(9) 0.0087(10) 0.0033(9)
C12 0.0236(12) 0.0211(12) 0.0221(12) 0.0050(9) 0.0113(10) 0.0043(10)
C13 0.0208(12) 0.0190(12) 0.0325(14) 0.0035(10) 0.0070(11) 0.0052(10)
C14 0.0260(12) 0.0186(13) 0.0205(11) 0.0042(8) 0.0102(10) 0.0024(9)
C15 0.0334(17) 0.049(2) 0.069(3) 0.0040(18) -0.0027(17) -0.0036(16)
C16 0.061(3) 0.048(2) 0.070(3) -0.008(2) -0.019(2) -0.006(2)
C17 0.084(3) 0.051(3) 0.055(3) -0.0123(18) -0.005(2) 0.000(2)
C18 0.073(3) 0.041(2) 0.049(2) -0.0043(17) 0.0107(19) 0.003(2)
C19 0.0433(18) 0.0270(15) 0.0376(16) 0.0072(12) 0.0060(14) 0.0078(14)
C20 0.0342(16) 0.0283(15) 0.0318(15) 0.0108(12) 0.0121(13) 0.0071(13)
C21 0.050(2) 0.049(2) 0.051(2) 0.0111(16) 0.0273(18) 0.0163(16)
C22 0.0383(18) 0.066(3) 0.075(3) 0.025(2) 0.0344(19) 0.0107(18)
C23 0.0290(15) 0.060(2) 0.052(2) 0.0088(18) 0.0103(15) -0.0070(17)
C24 0.0354(17) 0.0396(19) 0.0386(17) 0.0026(13) 0.0089(14) -0.0063(14)

loop_
_atom_type_symbol
_atom_type_description
_atom_type_scat_dispersion_real
_atom_type_scat_dispersion_imag
_atom_type_scat_source
C C 0.0033 0.0016 'International Tables Vol C Tables 4.2.6.8 and 6.1.1.4'
H H 0.0000 0.0000 'International Tables Vol C Tables 4.2.6.8 and 6.1.1.4'
Cl Cl 0.1484 0.1585 'International Tables Vol C Tables 4.2.6.8 and 6.1.1.4'
O O 0.0106 0.0060 'International Tables Vol C Tables 4.2.6.8 and 6.1.1.4'
In In -0.7276 1.3100 'International Tables Vol C Tables 4.2.6.8 and 6.1.1.4'
N N 0.0061 0.0033 'International Tables Vol C Tables 4.2.6.8 and 6.1.1.4'

loop_
_geom_angle_atom_site_label_1
_geom_angle_atom_site_label_2
_geom_angle_atom_site_label_3
_geom_angle
_geom_angle_site_symmetry_1
_geom_angle_site_symmetry_3
_geom_angle_publ_flag
O4 In1 O6 91.51(8) 2_655 2_545 ?
O4 In1 O7 159.16(7) 2_655 . ?
O6 In1 O7 95.98(7) 2_545 . ?
O4 In1 O1 91.79(8) 2_655 . ?
O6 In1 O1 162.03(7) 2_545 . ?
O7 In1 O1 87.06(7) . . ?
O4 In1 N1 107.14(7) 2_655 . ?
O6 In1 N1 87.60(8) 2_545 . ?
O7 In1 N1 92.62(7) . . ?
O1 In1 N1 74.55(7) . . ?
O4 In1 N2 85.16(7) 2_655 . ?
O6 In1 N2 102.50(8) 2_545 . ?
O7 In1 N2 74.24(7) . . ?
O1 In1 N2 95.37(7) . . ?
N1 In1 N2 164.04(7) . . ?
O8 In2 O2 168.43(9) . 2_646 ?
O8 In2 N4 90.84(8) . . ?
O2 In2 N4 92.80(8) 2_646 . ?
O8 In2 N3 89.49(9) . . ?
O2 In2 N3 81.23(9) 2_646 . ?
N4 In2 N3 71.87(9) . . ?
O8 In2 Cl2 94.72(7) . . ?
O2 In2 Cl2 95.95(7) 2_646 . ?
N4 In2 Cl2 94.43(7) . . ?
N3 In2 Cl2 165.76(8) . . ?
O8 In2 Cl1 84.29(6) . . ?
O2 In2 Cl1 89.32(6) 2_646 . ?
N4 In2 Cl1 164.44(6) . . ?
N3 In2 Cl1 93.26(8) . . ?
Cl2 In2 Cl1 100.68(4) . . ?
C6 O1 In1 116.81(16) . . ?
C6 O2 In2 129.35(18) . 2_656 ?
C7 O4 In1 118.36(17) . 2_645 ?
C13 O6 In1 121.65(16) . 2 ?
C14 O7 In1 117.45(15) . . ?
C14 O8 In2 133.92(17) . . ?
C1 N1 C5 119.9(2) . . ?
C1 N1 In1 124.11(16) . . ?
C5 N1 In1 115.01(16) . . ?
C12 N2 C8 119.4(2) . . ?
C12 N2 In1 125.13(16) . . ?
C8 N2 In1 114.59(16) . . ?
C15 N3 C19 119.9(3) . . ?
C15 N3 In2 123.0(3) . . ?
C19 N3 In2 117.0(2) . . ?
C24 N4 C20 118.9(3) . . ?
C24 N4 In2 123.6(2) . . ?
C20 N4 In2 117.53(19) . . ?
N1 C1 C2 122.1(2) . . ?
N1 C1 H1 119.0 . . ?
C2 C1 H1 119.0 . . ?
C3 C2 C1 118.5(2) . . ?
C3 C2 C7 124.4(2) . . ?
C1 C2 C7 117.0(2) . . ?
C2 C3 C4 119.3(2) . . ?
C2 C3 H3 120.3 . . ?
C4 C3 H3 120.3 . . ?
C5 C4 C3 118.6(2) . . ?
C5 C4 H4 120.7 . . ?
C3 C4 H4 120.7 . . ?
N1 C5 C4 121.4(2) . . ?
N1 C5 C6 114.8(2) . . ?
C4 C5 C6 123.7(2) . . ?
O1 C6 O2 125.0(2) . . ?
O1 C6 C5 118.3(2) . . ?
O2 C6 C5 116.8(2) . . ?
O3 C7 O4 125.6(3) . . ?
O3 C7 C2 119.4(2) . . ?
O4 C7 C2 114.9(2) . . ?
N2 C8 C9 121.7(2) . . ?
N2 C8 C14 114.6(2) . . ?
C9 C8 C14 123.7(2) . . ?
C8 C9 C10 119.0(2) . . ?
C8 C9 H9 120.5 . . ?
C10 C9 H9 120.5 . . ?
C11 C10 C9 119.0(2) . . ?
C11 C10 H10 120.5 . . ?
C9 C10 H10 120.5 . . ?
C12 C11 C10 118.4(2) . . ?
C12 C11 C13 116.9(2) . . ?
C10 C11 C13 124.6(2) . . ?
N2 C12 C11 122.3(2) . . ?
N2 C12 H12 118.8 . . ?
C11 C12 H12 118.8 . . ?
O5 C13 O6 125.7(2) . . ?
O5 C13 C11 119.1(2) . . ?
O6 C13 C11 115.2(2) . . ?
O8 C14 O7 125.5(2) . . ?
O8 C14 C8 116.4(2) . . ?
O7 C14 C8 118.1(2) . . ?
N3 C15 C16 121.8(4) . . ?
N3 C15 H15 119.1 . . ?
C16 C15 H15 119.1 . . ?
C17 C16 C15 119.3(4) . . ?
C17 C16 H16 120.3 . . ?
C15 C16 H16 120.3 . . ?
C16 C17 C18 119.7(4) . . ?
C16 C17 H17 120.1 . . ?
C18 C17 H17 120.1 . . ?
C17 C18 C19 118.0(4) . . ?
C17 C18 H18 121.0 . . ?
C19 C18 H18 121.0 . . ?
N3 C19 C18 121.0(3) . . ?
N3 C19 C20 117.1(3) . . ?
C18 C19 C20 121.8(3) . . ?
N4 C20 C21 120.9(3) . . ?
N4 C20 C19 116.1(3) . . ?
C21 C20 C19 123.0(3) . . ?
C22 C21 C20 119.3(4) . . ?
C22 C21 H21 120.4 . . ?
C20 C21 H21 120.4 . . ?
C23 C22 C21 119.8(3) . . ?
C23 C22 H22 120.1 . . ?
C21 C22 H22 120.1 . . ?
C22 C23 C24 118.2(3) . . ?
C22 C23 H23 120.9 . . ?
C24 C23 H23 120.9 . . ?
N4 C24 C23 122.9(3) . . ?
N4 C24 H24 118.6 . . ?
C23 C24 H24 118.6 . . ?

loop_
_geom_bond_atom_site_label_1
_geom_bond_atom_site_label_2
_geom_bond_distance
_geom_bond_site_symmetry_2
_geom_bond_publ_flag
In1 O4 2.1094(18) 2_655 ?
In1 O6 2.1239(18) 2_545 ?
In1 O7 2.1953(17) . ?
In1 O1 2.2023(18) . ?
In1 N1 2.2072(19) . ?
In1 N2 2.226(2) . ?
In2 O8 2.2253(19) . ?
In2 O2 2.2344(19) 2_646 ?
In2 N4 2.286(2) . ?
In2 N3 2.290(3) . ?
In2 Cl2 2.3939(10) . ?
In2 Cl1 2.4117(8) . ?
O1 C6 1.256(3) . ?
O2 C6 1.255(3) . ?
O2 In2 2.2344(19) 2_656 ?
O3 C7 1.217(4) . ?
O4 C7 1.283(3) . ?
O4 In1 2.1094(18) 2_645 ?
O5 C13 1.228(3) . ?
O6 C13 1.283(3) . ?
O6 In1 2.1239(18) 2 ?
O7 C14 1.249(3) . ?
O8 C14 1.245(3) . ?
N1 C1 1.327(3) . ?
N1 C5 1.348(3) . ?
N2 C12 1.328(3) . ?
N2 C8 1.344(3) . ?
N3 C15 1.331(4) . ?
N3 C19 1.337(4) . ?
N4 C24 1.325(4) . ?
N4 C20 1.344(4) . ?
C1 C2 1.384(3) . ?
C1 H1 0.9300 . ?
C2 C3 1.384(4) . ?
C2 C7 1.505(3) . ?
C3 C4 1.397(4) . ?
C3 H3 0.9300 . ?
C4 C5 1.378(4) . ?
C4 H4 0.9300 . ?
C5 C6 1.506(3) . ?
C8 C9 1.378(3) . ?
C8 C14 1.517(3) . ?
C9 C10 1.387(3) . ?
C9 H9 0.9300 . ?
C10 C11 1.388(3) . ?
C10 H10 0.9300 . ?
C11 C12 1.386(3) . ?
C11 C13 1.510(3) . ?
C12 H12 0.9300 . ?
C15 C16 1.394(6) . ?
C15 H15 0.9300 . ?
C16 C17 1.345(7) . ?
C16 H16 0.9300 . ?
C17 C18 1.402(6) . ?
C17 H17 0.9300 . ?
C18 C19 1.406(5) . ?
C18 H18 0.9300 . ?
C19 C20 1.481(5) . ?
C20 C21 1.377(5) . ?
C21 C22 1.373(6) . ?
C21 H21 0.9300 . ?
C22 C23 1.357(6) . ?
C22 H22 0.9300 . ?
C23 C24 1.378(5) . ?
C23 H23 0.9300 . ?
C24 H24 0.9300 . ?
